data_7134075
loop_
_publ_author_name
'Velichko, Viktoria'
'Moi, Davide'
'Soddu, Francesco'
'Scipione, Roberto'
'Podda, Enrico'
'Luridiana, Alberto'
'Cambie, Dario'
'Secci, Francesco'
'Cabua, Maria Chiara'

_publ_section_title
;
 Two-step continuous flow-driven synthesis of 1,1-cyclopropane
 aminoketones.
;
_journal_name_full 'Chemical communications (Cambridge, England)'
_journal_paper_doi 10.1039/d4cc04089a
_journal_year 2024
_chemical_absolute_configuration unk
_chemical_formula_moiety 'C12 H11 N O'
_chemical_formula_sum 'C12 H11 N O'
_chemical_formula_weight 185.22
_space_group_crystal_system orthorhombic
_space_group_IT_number 29
_space_group_name_Hall 'P 2c -2ac'
_space_group_name_H-M_alt 'P c a 21'
_atom_sites_solution_hydrogens geom
_atom_sites_solution_primary dual
_audit_creation_date 2024-09-30
_audit_creation_method
;
Olex2 1.5
(compiled 2024.02.16 svn.r378c4104 for OlexSys, GUI svn.r6928)
;
_audit_update_record
;
2024-09-30 deposited with the CCDC.	2024-12-18 downloaded from the CCDC.
;
_cell_angle_alpha 90
_cell_angle_beta 90
_cell_angle_gamma 90
_cell_formula_units_Z 8
_cell_length_a 7.4979(5)
_cell_length_b 11.2676(6)
_cell_length_c 22.4890(12)
_cell_measurement_reflns_used 3116
_cell_measurement_temperature 100(2)
_cell_measurement_theta_max 26.378
_cell_measurement_theta_min 2.559
_cell_volume 1899.95(19)
_computing_cell_refinement 'SAINT V8.40B (?, 2016)'
_computing_data_reduction 'SAINT V8.40B (?, 2016)'
_computing_molecular_graphics 'Olex2 1.5 (Dolomanov et al., 2009)'
_computing_publication_material 'Olex2 1.5 (Dolomanov et al., 2009)'
_computing_structure_refinement 'XL  (Sheldrick, 2008)'
_computing_structure_solution 'SHELXT 2018/2 (Sheldrick, 2018)'
_diffrn_ambient_temperature 100(2)
_diffrn_detector 'Bruker PHOTON II area detector'
_diffrn_detector_area_resol_mean 7.9
_diffrn_detector_type 'CPAD area detector'
_diffrn_measured_fraction_theta_full 0.998
_diffrn_measured_fraction_theta_max 0.998
_diffrn_measurement_device 'Bruker D8 Venture'
_diffrn_measurement_device_type 'Bruker D8 Venture'
_diffrn_measurement_method '\w scans'
_diffrn_radiation_monochromator 'mirror optics'
_diffrn_radiation_probe x-ray
_diffrn_radiation_type MoK\a
_diffrn_radiation_wavelength 0.71073
_diffrn_reflns_av_R_equivalents 0.0970
_diffrn_reflns_av_unetI/netI 0.0653
_diffrn_reflns_Laue_measured_fraction_full 0.998
_diffrn_reflns_Laue_measured_fraction_max 0.998
_diffrn_reflns_limit_h_max 9
_diffrn_reflns_limit_h_min -8
_diffrn_reflns_limit_k_max 14
_diffrn_reflns_limit_k_min -14
_diffrn_reflns_limit_l_max 28
_diffrn_reflns_limit_l_min -28
_diffrn_reflns_number 19847
_diffrn_reflns_point_group_measured_fraction_full 0.998
_diffrn_reflns_point_group_measured_fraction_max 0.995
_diffrn_reflns_theta_full 25.242
_diffrn_reflns_theta_max 26.372
_diffrn_reflns_theta_min 2.559
_diffrn_source 'microfocus sealed X-ray tube'
_diffrn_source_current 1.0
_diffrn_source_power 0.05
_diffrn_source_type 'Incoatec I\ms'
_diffrn_source_voltage 50.0
_exptl_absorpt_coefficient_mu 0.083
_exptl_absorpt_correction_T_max 0.7456
_exptl_absorpt_correction_T_min 0.5854
_exptl_absorpt_correction_type multi-scan
_exptl_absorpt_process_details
;
SADABS-2016/2 (Bruker,2016/2) was used for absorption correction.
wR2(int) was 0.1631 before and 0.0926 after correction.
The Ratio of minimum to maximum transmission is 0.7851.
The \l/2 correction factor is Not present.
;
_exptl_crystal_colour colourless
_exptl_crystal_colour_primary colourless
_exptl_crystal_density_diffrn 1.295
_exptl_crystal_description needle
_exptl_crystal_F_000 784
_exptl_crystal_size_max 0.37
_exptl_crystal_size_mid 0.04
_exptl_crystal_size_min 0.02
_refine_diff_density_max 0.174
_refine_diff_density_min -0.251
_refine_diff_density_rms 0.048
_refine_ls_abs_structure_details
;
 Flack x determined using 1170 quotients [(I+)-(I-)]/[(I+)+(I-)]
 (Parsons, Flack and Wagner, Acta Cryst. B69 (2013) 249-259).
;
_refine_ls_abs_structure_Flack 0.5(10)
_refine_ls_extinction_method none
_refine_ls_goodness_of_fit_ref 1.033
_refine_ls_hydrogen_treatment constr
_refine_ls_matrix_type full
_refine_ls_number_parameters 255
_refine_ls_number_reflns 3863
_refine_ls_number_restraints 1
_refine_ls_restrained_S_all 1.033
_refine_ls_R_factor_all 0.0740
_refine_ls_R_factor_gt 0.0503
_refine_ls_shift/su_max 0.000
_refine_ls_shift/su_mean 0.000
_refine_ls_structure_factor_coef Fsqd
_refine_ls_weighting_details 'w=1/[\s^2^(Fo^2^)+(0.0530P)^2^+0.4707P] where P=(Fo^2^+2Fc^2^)/3'
_refine_ls_weighting_scheme calc
_refine_ls_wR_factor_gt 0.1142
_refine_ls_wR_factor_ref 0.1285
_reflns_Friedel_coverage 0.939
_reflns_Friedel_fraction_full 0.998
_reflns_Friedel_fraction_max 0.992
_reflns_number_gt 2955
_reflns_number_total 3863
_reflns_threshold_expression 'I > 2\s(I)'
_cod_data_source_file d4cc04089a2.cif
_cod_data_source_block 2024cesar178
_cod_database_code 7134075
_shelx_shelxl_version_number 2019/1
_shelx_space_group_comment
;
The symmetry employed for this shelxl refinement is uniquely defined
by the following loop, which should always be used as a source of
symmetry information in preference to the above space-group names.
They are only intended as comments.
;
_shelx_estimated_absorpt_t_max 0.998
_shelx_estimated_absorpt_t_min 0.970
_olex2_refinement_description
;
1. Fixed Uiso
 At 1.2 times of:
  All C(H) groups, All C(H,H) groups
 At 1.5 times of:
  All C(H,H,H) groups
2.a Secondary CH2 refined with riding coordinates:
 C23(H23A,H23B), C11(H11A,H11B)
2.b Aromatic/amide H refined with riding coordinates:
 C19(H19), C5(H5), C2(H2), C8(H8), C20(H20), C4(H4), C14(H14), C3(H3),
 C15(H15), C16(H16), C17(H17), C7(H7)
2.c Idealised Me refined as rotating group:
 C12(H12A,H12B,H12C), C24(H24A,H24B,H24C)
;
_olex2_submission_original_sample_id FRS229
_olex2_submission_special_instructions 'No special instructions were received'

loop_
_space_group_symop_operation_xyz
'x, y, z'
'-x, -y, z+1/2'
'x+1/2, -y, z'
'-x+1/2, y, z+1/2'

loop_
_atom_site_label
_atom_site_type_symbol
_atom_site_fract_x
_atom_site_fract_y
_atom_site_fract_z
_atom_site_U_iso_or_equiv
_atom_site_adp_type
_atom_site_occupancy
_atom_site_site_symmetry_order
_atom_site_calc_flag
_atom_site_refinement_flags_posn
_atom_site_refinement_flags_adp
_atom_site_refinement_flags_occupancy
_atom_site_disorder_assembly
_atom_site_disorder_group
O2 O 0.4058(5) 0.1605(3) 0.58528(15) 0.0320(9) Uani 1 1 d . . . . .
O1 O 0.1563(5) 0.6633(3) 0.41382(14) 0.0323(9) Uani 1 1 d . . . . .
N1 N 0.2193(6) 0.9466(4) 0.35283(16) 0.0196(10) Uani 1 1 d . . . . .
N2 N 0.4670(6) 0.4453(4) 0.64495(17) 0.0216(10) Uani 1 1 d . . . . .
C21 C 0.4203(6) 0.3667(4) 0.6050(2) 0.0217(10) Uani 1 1 d . . . . .
C10 C 0.1892(6) 0.7404(4) 0.3779(2) 0.0230(11) Uani 1 1 d . . . . .
C19 C 0.3311(8) 0.5133(4) 0.5340(3) 0.0244(13) Uani 1 1 d . . . . .
H19 H 0.284647 0.535050 0.496198 0.029 Uiso 1 1 calc R U . . .
C23 C 0.5000(7) 0.2116(4) 0.6841(2) 0.0243(11) Uani 1 1 d . . . . .
H23A H 0.412086 0.245267 0.712288 0.029 Uiso 1 1 calc R U . . .
H23B H 0.615701 0.251409 0.691303 0.029 Uiso 1 1 calc R U . . .
C1 C 0.2030(7) 1.0644(5) 0.3668(2) 0.0203(11) Uani 1 1 d . . . . .
C18 C 0.3762(6) 0.6017(4) 0.5762(2) 0.0232(11) Uani 1 1 d . . . . .
C13 C 0.4486(7) 0.5627(5) 0.6311(2) 0.0203(11) Uani 1 1 d . . . . .
C5 C 0.1233(6) 1.2284(4) 0.4326(2) 0.0261(10) Uani 1 1 d . . . . .
H5 H 0.074807 1.255928 0.469102 0.031 Uiso 1 1 calc R U . . .
C6 C 0.1333(7) 1.1050(4) 0.4217(2) 0.0229(10) Uani 1 1 d . . . . .
C2 C 0.2632(6) 1.1489(4) 0.32495(18) 0.0224(9) Uani 1 1 d . . . . .
H2 H 0.311232 1.122828 0.288118 0.027 Uiso 1 1 calc R U . . .
C8 C 0.0913(6) 0.9006(5) 0.4492(2) 0.0247(10) Uani 1 1 d . . . . .
H8 H 0.052969 0.841288 0.476307 0.030 Uiso 1 1 calc R U . . .
C20 C 0.3551(7) 0.3968(5) 0.5482(2) 0.0276(11) Uani 1 1 d . . . . .
H20 H 0.328151 0.336480 0.520098 0.033 Uiso 1 1 calc R U . . .
C4 C 0.1816(6) 1.3079(6) 0.3919(2) 0.0263(12) Uani 1 1 d . . . . .
H4 H 0.174733 1.390459 0.400164 0.032 Uiso 1 1 calc R U . . .
C14 C 0.5056(6) 0.6477(4) 0.67367(18) 0.0250(10) Uani 1 1 d . . . . .
H14 H 0.555898 0.622469 0.710324 0.030 Uiso 1 1 calc R U . . .
C3 C 0.2534(6) 1.2679(4) 0.3367(2) 0.0226(11) Uani 1 1 d . . . . .
H3 H 0.294338 1.323754 0.308206 0.027 Uiso 1 1 calc R U . . .
C15 C 0.4876(7) 0.7660(5) 0.6616(3) 0.0285(12) Uani 1 1 d . . . . .
H15 H 0.526197 0.822438 0.690250 0.034 Uiso 1 1 calc R U . . .
C16 C 0.4135(7) 0.8057(6) 0.6080(2) 0.0294(13) Uani 1 1 d . . . . .
H16 H 0.402134 0.888358 0.600533 0.035 Uiso 1 1 calc R U . . .
C17 C 0.3574(6) 0.7248(4) 0.5662(2) 0.0284(11) Uani 1 1 d . . . . .
H17 H 0.305361 0.752036 0.530169 0.034 Uiso 1 1 calc R U . . .
C7 C 0.0760(8) 1.0183(5) 0.4628(3) 0.0287(13) Uani 1 1 d . . . . .
H7 H 0.026818 1.041850 0.499901 0.034 Uiso 1 1 calc R U . . .
C11 C 0.2581(7) 0.7135(4) 0.3166(2) 0.0240(11) Uani 1 1 d . . . . .
H11A H 0.374952 0.753097 0.311448 0.029 Uiso 1 1 calc R U . . .
H11B H 0.174954 0.747831 0.287025 0.029 Uiso 1 1 calc R U . . .
C22 C 0.4405(6) 0.2376(4) 0.6218(2) 0.0233(11) Uani 1 1 d . . . . .
C9 C 0.1654(6) 0.8696(5) 0.3937(2) 0.0224(10) Uani 1 1 d . . . . .
C12 C 0.2801(7) 0.5820(4) 0.3037(2) 0.0321(11) Uani 1 1 d . . . . .
H12A H 0.322012 0.571418 0.262743 0.048 Uiso 1 1 calc R U . . .
H12B H 0.165151 0.541823 0.308666 0.048 Uiso 1 1 calc R U . . .
H12C H 0.367313 0.547956 0.331282 0.048 Uiso 1 1 calc R U . . .
C24 C 0.5204(7) 0.0800(4) 0.6964(2) 0.0310(11) Uani 1 1 d . . . . .
H24A H 0.600853 0.044876 0.666933 0.047 Uiso 1 1 calc R U . . .
H24B H 0.403470 0.041412 0.693954 0.047 Uiso 1 1 calc R U . . .
H24C H 0.569982 0.068631 0.736332 0.047 Uiso 1 1 calc R U . . .

loop_
_atom_site_aniso_label
_atom_site_aniso_U_11
_atom_site_aniso_U_22
_atom_site_aniso_U_33
_atom_site_aniso_U_23
_atom_site_aniso_U_13
_atom_site_aniso_U_12
O2 0.034(2) 0.034(2) 0.028(2) -0.0103(16) -0.0005(15) -0.0040(15)
O1 0.033(2) 0.035(2) 0.029(2) 0.0121(17) 0.0021(15) 0.0007(15)
N1 0.017(2) 0.026(2) 0.016(2) 0.0032(16) -0.0016(15) 0.0002(17)
N2 0.017(2) 0.028(3) 0.019(2) -0.0015(17) 0.0005(16) -0.0001(18)
C21 0.016(2) 0.031(3) 0.018(2) 0.002(2) 0.0006(18) -0.0002(18)
C10 0.018(2) 0.029(3) 0.022(2) 0.002(2) -0.0026(18) 0.001(2)
C19 0.024(3) 0.038(3) 0.011(3) 0.001(2) -0.0020(19) 0.003(2)
C23 0.026(3) 0.027(3) 0.020(2) 0.000(2) 0.0006(18) -0.0004(19)
C1 0.016(2) 0.022(3) 0.023(3) 0.000(2) -0.0044(19) -0.0007(19)
C18 0.015(2) 0.036(3) 0.018(2) 0.005(2) 0.0023(19) 0.002(2)
C13 0.017(2) 0.031(3) 0.013(2) 0.002(2) 0.0022(17) 0.002(2)
C5 0.022(2) 0.034(3) 0.023(2) -0.0104(19) -0.0004(18) 0.0014(19)
C6 0.016(2) 0.033(3) 0.019(2) -0.002(2) -0.0030(19) 0.0006(19)
C2 0.022(2) 0.030(2) 0.015(2) -0.0018(17) -0.0013(17) 0.0005(18)
C8 0.018(2) 0.039(3) 0.018(2) 0.007(2) -0.0005(18) -0.0022(19)
C20 0.024(3) 0.036(3) 0.022(2) -0.006(2) -0.0016(19) 0.002(2)
C4 0.025(2) 0.031(3) 0.023(3) -0.011(2) -0.001(2) 0.000(2)
C14 0.026(2) 0.028(2) 0.021(2) 0.0014(18) 0.0006(18) 0.0017(18)
C3 0.023(2) 0.026(2) 0.019(2) -0.002(2) -0.0026(18) -0.0007(18)
C15 0.030(3) 0.027(3) 0.029(3) 0.000(2) 0.003(2) 0.001(2)
C16 0.030(3) 0.029(3) 0.029(3) 0.006(2) 0.013(2) 0.006(2)
C17 0.023(2) 0.041(3) 0.021(2) 0.011(2) 0.0057(18) 0.008(2)
C7 0.018(3) 0.048(3) 0.021(3) -0.002(2) -0.002(2) -0.001(2)
C11 0.021(2) 0.025(3) 0.026(3) 0.007(2) 0.0011(18) 0.0028(19)
C22 0.018(2) 0.029(3) 0.023(3) -0.008(2) 0.0053(18) -0.004(2)
C9 0.012(2) 0.033(3) 0.022(2) 0.008(2) -0.0027(17) -0.0001(19)
C12 0.034(3) 0.028(2) 0.034(3) 0.001(2) 0.000(2) -0.001(2)
C24 0.036(3) 0.023(2) 0.034(3) -0.0031(19) 0.000(2) 0.001(2)

loop_
_atom_type_symbol
_atom_type_description
_atom_type_scat_dispersion_real
_atom_type_scat_dispersion_imag
_atom_type_scat_source
C C 0.0033 0.0016 'International Tables Vol C Tables 4.2.6.8 and 6.1.1.4'
H H 0.0000 0.0000 'International Tables Vol C Tables 4.2.6.8 and 6.1.1.4'
N N 0.0061 0.0033 'International Tables Vol C Tables 4.2.6.8 and 6.1.1.4'
O O 0.0106 0.0060 'International Tables Vol C Tables 4.2.6.8 and 6.1.1.4'

loop_
_geom_angle_atom_site_label_1
_geom_angle_atom_site_label_2
_geom_angle_atom_site_label_3
_geom_angle
_geom_angle_site_symmetry_1
_geom_angle_site_symmetry_3
_geom_angle_publ_flag
C9 N1 C1 116.6(4) . . ?
C21 N2 C13 118.2(4) . . ?
N2 C21 C20 123.5(5) . . ?
N2 C21 C22 116.9(4) . . ?
C20 C21 C22 119.6(5) . . ?
O1 C10 C11 122.5(5) . . ?
O1 C10 C9 120.6(5) . . ?
C11 C10 C9 116.8(4) . . ?
C18 C19 H19 120.4 . . ?
C20 C19 H19 120.4 . . ?
C20 C19 C18 119.2(5) . . ?
H23A C23 H23B 107.8 . . ?
C22 C23 H23A 109.0 . . ?
C22 C23 H23B 109.0 . . ?
C22 C23 C24 113.1(4) . . ?
C24 C23 H23A 109.0 . . ?
C24 C23 H23B 109.0 . . ?
N1 C1 C6 123.1(4) . . ?
N1 C1 C2 118.2(4) . . ?
C2 C1 C6 118.7(5) . . ?
C19 C18 C13 117.3(5) . . ?
C17 C18 C19 124.0(5) . . ?
C17 C18 C13 118.8(5) . . ?
N2 C13 C18 122.4(4) . . ?
N2 C13 C14 118.0(4) . . ?
C18 C13 C14 119.6(5) . . ?
C6 C5 H5 119.4 . . ?
C4 C5 H5 119.4 . . ?
C4 C5 C6 121.1(5) . . ?
C5 C6 C1 119.2(5) . . ?
C7 C6 C1 117.4(5) . . ?
C7 C6 C5 123.4(5) . . ?
C1 C2 H2 119.5 . . ?
C3 C2 C1 120.9(4) . . ?
C3 C2 H2 119.5 . . ?
C7 C8 H8 120.9 . . ?
C7 C8 C9 118.2(5) . . ?
C9 C8 H8 120.9 . . ?
C21 C20 H20 120.3 . . ?
C19 C20 C21 119.4(5) . . ?
C19 C20 H20 120.3 . . ?
C5 C4 H4 120.0 . . ?
C5 C4 C3 120.1(5) . . ?
C3 C4 H4 120.0 . . ?
C13 C14 H14 120.2 . . ?
C15 C14 C13 119.7(4) . . ?
C15 C14 H14 120.2 . . ?
C2 C3 C4 119.9(5) . . ?
C2 C3 H3 120.0 . . ?
C4 C3 H3 120.0 . . ?
C14 C15 H15 119.3 . . ?
C14 C15 C16 121.4(5) . . ?
C16 C15 H15 119.3 . . ?
C15 C16 H16 120.1 . . ?
C17 C16 C15 119.8(5) . . ?
C17 C16 H16 120.1 . . ?
C18 C17 H17 119.6 . . ?
C16 C17 C18 120.7(5) . . ?
C16 C17 H17 119.6 . . ?
C6 C7 H7 120.0 . . ?
C8 C7 C6 119.9(6) . . ?
C8 C7 H7 120.0 . . ?
C10 C11 H11A 108.7 . . ?
C10 C11 H11B 108.7 . . ?
C10 C11 C12 114.1(4) . . ?
H11A C11 H11B 107.6 . . ?
C12 C11 H11A 108.7 . . ?
C12 C11 H11B 108.7 . . ?
O2 C22 C21 119.6(5) . . ?
O2 C22 C23 123.5(5) . . ?
C23 C22 C21 116.9(4) . . ?
N1 C9 C10 115.5(4) . . ?
N1 C9 C8 124.8(5) . . ?
C8 C9 C10 119.7(4) . . ?
C11 C12 H12A 109.5 . . ?
C11 C12 H12B 109.5 . . ?
C11 C12 H12C 109.5 . . ?
H12A C12 H12B 109.5 . . ?
H12A C12 H12C 109.5 . . ?
H12B C12 H12C 109.5 . . ?
C23 C24 H24A 109.5 . . ?
C23 C24 H24B 109.5 . . ?
C23 C24 H24C 109.5 . . ?
H24A C24 H24B 109.5 . . ?
H24A C24 H24C 109.5 . . ?
H24B C24 H24C 109.5 . . ?

loop_
_geom_bond_atom_site_label_1
_geom_bond_atom_site_label_2
_geom_bond_distance
_geom_bond_site_symmetry_2
_geom_bond_publ_flag
O2 C22 1.224(5) . ?
O1 C10 1.212(6) . ?
N1 C1 1.369(8) . ?
N1 C9 1.328(6) . ?
N2 C21 1.309(6) . ?
N2 C13 1.367(8) . ?
C21 C20 1.409(6) . ?
C21 C22 1.510(7) . ?
C10 C11 1.502(7) . ?
C10 C9 1.510(7) . ?
C19 H19 0.9500 . ?
C19 C18 1.417(7) . ?
C19 C20 1.364(6) . ?
C23 H23A 0.9900 . ?
C23 H23B 0.9900 . ?
C23 C22 1.499(6) . ?
C23 C24 1.516(6) . ?
C1 C6 1.417(7) . ?
C1 C2 1.413(7) . ?
C18 C13 1.419(7) . ?
C18 C17 1.413(7) . ?
C13 C14 1.419(7) . ?
C5 H5 0.9500 . ?
C5 C6 1.414(7) . ?
C5 C4 1.353(7) . ?
C6 C7 1.412(8) . ?
C2 H2 0.9500 . ?
C2 C3 1.368(6) . ?
C8 H8 0.9500 . ?
C8 C7 1.366(7) . ?
C8 C9 1.408(7) . ?
C20 H20 0.9500 . ?
C4 H4 0.9500 . ?
C4 C3 1.426(7) . ?
C14 H14 0.9500 . ?
C14 C15 1.366(7) . ?
C3 H3 0.9500 . ?
C15 H15 0.9500 . ?
C15 C16 1.402(8) . ?
C16 H16 0.9500 . ?
C16 C17 1.376(8) . ?
C17 H17 0.9500 . ?
C7 H7 0.9500 . ?
C11 H11A 0.9900 . ?
C11 H11B 0.9900 . ?
C11 C12 1.519(6) . ?
C12 H12A 0.9800 . ?
C12 H12B 0.9800 . ?
C12 H12C 0.9800 . ?
C24 H24A 0.9800 . ?
C24 H24B 0.9800 . ?
C24 H24C 0.9800 . ?

loop_
_geom_torsion_atom_site_label_1
_geom_torsion_atom_site_label_2
_geom_torsion_atom_site_label_3
_geom_torsion_atom_site_label_4
_geom_torsion
_geom_torsion_site_symmetry_1
_geom_torsion_site_symmetry_2
_geom_torsion_site_symmetry_3
_geom_torsion_site_symmetry_4
_geom_torsion_publ_flag
O1 C10 C11 C12 0.8(7) . . . . ?
O1 C10 C9 N1 174.6(4) . . . . ?
O1 C10 C9 C8 -5.0(7) . . . . ?
N1 C1 C6 C5 179.2(4) . . . . ?
N1 C1 C6 C7 -1.2(7) . . . . ?
N1 C1 C2 C3 -178.8(4) . . . . ?
N2 C21 C20 C19 -2.9(7) . . . . ?
N2 C21 C22 O2 -177.0(4) . . . . ?
N2 C21 C22 C23 4.1(6) . . . . ?
N2 C13 C14 C15 -179.3(4) . . . . ?
C21 N2 C13 C18 2.0(6) . . . . ?
C21 N2 C13 C14 -177.7(5) . . . . ?
C19 C18 C13 N2 -3.3(7) . . . . ?
C19 C18 C13 C14 176.4(5) . . . . ?
C19 C18 C17 C16 -176.2(5) . . . . ?
C1 N1 C9 C10 -178.5(3) . . . . ?
C1 N1 C9 C8 1.0(6) . . . . ?
C1 C6 C7 C8 0.9(8) . . . . ?
C1 C2 C3 C4 0.0(7) . . . . ?
C18 C19 C20 C21 1.4(8) . . . . ?
C18 C13 C14 C15 0.9(7) . . . . ?
C13 N2 C21 C20 1.1(6) . . . . ?
C13 N2 C21 C22 -179.4(4) . . . . ?
C13 C18 C17 C16 2.1(7) . . . . ?
C13 C14 C15 C16 0.1(7) . . . . ?
C5 C6 C7 C8 -179.5(4) . . . . ?
C5 C4 C3 C2 0.0(7) . . . . ?
C6 C1 C2 C3 -0.6(7) . . . . ?
C6 C5 C4 C3 0.5(7) . . . . ?
C2 C1 C6 C5 1.0(7) . . . . ?
C2 C1 C6 C7 -179.3(5) . . . . ?
C20 C21 C22 O2 2.5(7) . . . . ?
C20 C21 C22 C23 -176.4(4) . . . . ?
C20 C19 C18 C13 1.4(8) . . . . ?
C20 C19 C18 C17 179.8(5) . . . . ?
C4 C5 C6 C1 -1.0(7) . . . . ?
C4 C5 C6 C7 179.4(5) . . . . ?
C14 C15 C16 C17 -0.1(7) . . . . ?
C15 C16 C17 C18 -1.1(7) . . . . ?
C17 C18 C13 N2 178.3(4) . . . . ?
C17 C18 C13 C14 -2.0(7) . . . . ?
C7 C8 C9 N1 -1.2(7) . . . . ?
C7 C8 C9 C10 178.3(4) . . . . ?
C11 C10 C9 N1 -4.2(6) . . . . ?
C11 C10 C9 C8 176.2(4) . . . . ?
C22 C21 C20 C19 177.6(5) . . . . ?
C9 N1 C1 C6 0.2(5) . . . . ?
C9 N1 C1 C2 178.4(5) . . . . ?
C9 C10 C11 C12 179.6(4) . . . . ?
C9 C8 C7 C6 0.2(8) . . . . ?
C24 C23 C22 O2 2.4(7) . . . . ?
C24 C23 C22 C21 -178.7(4) . . . . ?
